data_9009693
loop_
_publ_author_name
'Pertlik, F.'

_publ_section_title
;
 Verfeinerung der kristallstruktur des minerals claudetit
;
_journal_name_full 'Monatshefte fur Chemie'
_journal_page_first 277
_journal_page_last 282
_journal_paper_doi 10.1007/BF00906344
_journal_volume 109
_journal_year 1978
_chemical_formula_sum 'As2 O3'
_chemical_name_mineral Claudetite
_space_group_IT_number 14
_symmetry_space_group_name_Hall '-P 2yn'
_symmetry_space_group_name_H-M 'P 1 21/n 1'
_cell_angle_alpha 90
_cell_angle_beta 93.88
_cell_angle_gamma 90
_cell_length_a 5.25
_cell_length_b 12.99
_cell_length_c 4.53
_cell_formula_units_Z 4
_cell_volume 308.227
_database_code_amcsd 0014664
_exptl_crystal_density_diffrn 4.263
_cod_database_code 9009693

loop_
_space_group_symop_operation_xyz
x,y,z
1/2+x,1/2-y,1/2+z
1/2-x,1/2+y,1/2-z
-x,-y,-z

loop_
_atom_site_label
_atom_site_fract_x
_atom_site_fract_y
_atom_site_fract_z
_atom_site_U_iso_or_equiv
As1 0.25770 0.10170 0.04230 0.00697
As2 0.35840 0.35040 0.00430 0.00823
O1 0.43530 0.21900 0.06240 0.01520
O2 0.66130 0.39750 0.15130 0.01773
O3 0.96080 0.13810 0.14520 0.01520

loop_
_cod_related_entry_id
_cod_related_entry_database
_cod_related_entry_code
1 AMCSD 0014664
